data_7023391
loop_
_publ_author_name
'Garralda, Mar\'ia A'
'Mendicute-Fierro, Claudio'
'Rodr\'iguez-Di\'eguez, Antonio'
'Seco, Jos\'e M'
'Ubide, Carlos'
'Zumeta, Itziar'

_publ_section_title
;
 Efficient hydridoirida-\b-diketone-catalyzed hydrolysis of ammonia- or
 amine-boranes for hydrogen generation in air.
;
_journal_issue 32
_journal_name_full 'Dalton transactions (Cambridge, England : 2003)'
_journal_page_first 11652
_journal_page_last 11660
_journal_paper_doi 10.1039/c3dt51261d
_journal_volume 42
_journal_year 2013
_chemical_formula_sum 'C45 H39 Cl3 Ir N O6 P2'
_chemical_formula_weight 1050.26
_chemical_name_systematic
;
 ?
;
_space_group_IT_number 2
_symmetry_cell_setting triclinic
_symmetry_space_group_name_Hall '-P 1'
_symmetry_space_group_name_H-M 'P -1'
_atom_sites_solution_hydrogens geom
_atom_sites_solution_primary direct
_atom_sites_solution_secondary difmap
_audit_creation_method SHELXL-97
_cell_angle_alpha 101.098(2)
_cell_angle_beta 98.513(2)
_cell_angle_gamma 99.049(2)
_cell_formula_units_Z 2
_cell_length_a 11.2547(15)
_cell_length_b 13.1302(18)
_cell_length_c 14.795(2)
_cell_measurement_reflns_used 8088
_cell_measurement_temperature 100(2)
_cell_measurement_theta_max 26.38
_cell_measurement_theta_min 2.37
_cell_volume 2082.6(5)
_computing_cell_refinement 'Bruker SMART'
_computing_data_collection 'Bruker SMART'
_computing_data_reduction 'Bruker SHELXTL'
_computing_molecular_graphics 'Bruker SHELXTL'
_computing_publication_material 'Bruker SHELXTL'
_computing_structure_refinement 'SHELXL-97 (Sheldrick, 1997)'
_computing_structure_solution 'SHELXS-97 (Sheldrick, 1990)'
_diffrn_ambient_temperature 100(2)
_diffrn_measured_fraction_theta_full 0.960
_diffrn_measured_fraction_theta_max 0.960
_diffrn_measurement_device_type 'CCD area detector'
_diffrn_measurement_method 'phi and omega scans'
_diffrn_radiation_monochromator graphite
_diffrn_radiation_source 'fine-focus sealed tube'
_diffrn_radiation_type MoK\a
_diffrn_radiation_wavelength 0.71069
_diffrn_reflns_av_R_equivalents 0.0427
_diffrn_reflns_av_sigmaI/netI 0.0537
_diffrn_reflns_limit_h_max 14
_diffrn_reflns_limit_h_min -14
_diffrn_reflns_limit_k_max 17
_diffrn_reflns_limit_k_min -17
_diffrn_reflns_limit_l_max 18
_diffrn_reflns_limit_l_min -18
_diffrn_reflns_number 24066
_diffrn_reflns_theta_full 27.50
_diffrn_reflns_theta_max 27.50
_diffrn_reflns_theta_min 1.43
_exptl_absorpt_coefficient_mu 3.525
_exptl_absorpt_correction_T_max 1.000
_exptl_absorpt_correction_T_min 0.737
_exptl_absorpt_correction_type multi-scan
_exptl_absorpt_process_details 'Bruker SADABS (Bruker, 1999)'
_exptl_crystal_colour yellow
_exptl_crystal_density_diffrn 1.675
_exptl_crystal_density_method 'not measured'
_exptl_crystal_description prismatic
_exptl_crystal_F_000 1044
_exptl_crystal_size_max 0.19
_exptl_crystal_size_mid 0.18
_exptl_crystal_size_min 0.16
_refine_diff_density_max 2.295
_refine_diff_density_min -0.714
_refine_diff_density_rms 0.128
_refine_ls_extinction_method none
_refine_ls_goodness_of_fit_ref 1.046
_refine_ls_hydrogen_treatment mixed
_refine_ls_matrix_type full
_refine_ls_number_parameters 531
_refine_ls_number_reflns 9186
_refine_ls_number_restraints 1
_refine_ls_restrained_S_all 1.046
_refine_ls_R_factor_all 0.0382
_refine_ls_R_factor_gt 0.0333
_refine_ls_shift/su_max 0.001
_refine_ls_shift/su_mean 0.000
_refine_ls_structure_factor_coef Fsqd
_refine_ls_weighting_details 'calc w=1/[\s^2^(Fo^2^)+(0.0290P)^2^+1.3572P] where P=(Fo^2^+2Fc^2^)/3'
_refine_ls_weighting_scheme calc
_refine_ls_wR_factor_gt 0.0724
_refine_ls_wR_factor_ref 0.0750
_reflns_number_gt 8317
_reflns_number_total 9186
_reflns_threshold_expression >2sigma(I)
_cod_data_source_file c3dt51261d.txt
_cod_data_source_block iz59
_cod_original_sg_symbol_H-M P-1
_cod_database_code 7023391

loop_
_symmetry_equiv_pos_as_xyz
'x, y, z'
'-x, -y, -z'

loop_
_atom_site_label
_atom_site_type_symbol
_atom_site_fract_x
_atom_site_fract_y
_atom_site_fract_z
_atom_site_U_iso_or_equiv
_atom_site_adp_type
_atom_site_occupancy
_atom_site_symmetry_multiplicity
_atom_site_calc_flag
_atom_site_refinement_flags
Ir1 Ir 0.290904(12) 0.156099(10) 0.180459(9) 0.01396(5) Uani 1 1 d D
Cl1 Cl -0.37747(8) 0.51189(7) 0.26125(6) 0.0208(2) Uani 1 1 d .
Cl2 Cl -0.01264(14) 0.64508(12) 0.13208(11) 0.0656(5) Uani 1 1 d .
Cl3 Cl 0.05011(12) 0.63333(10) 0.32767(11) 0.0516(4) Uani 1 1 d .
P1 P 0.16530(8) 0.28456(7) 0.18884(6) 0.01380(19) Uani 1 1 d .
P2 P 0.22474(8) 0.04829(7) 0.27902(6) 0.01423(19) Uani 1 1 d .
C1 C 0.3495(3) 0.2289(3) 0.0800(2) 0.0157(7) Uani 1 1 d .
C2 C 0.3100(3) 0.3267(3) 0.0626(3) 0.0177(8) Uani 1 1 d .
C3 C 0.2289(3) 0.3685(3) 0.1164(2) 0.0166(8) Uani 1 1 d .
C4 C 0.1998(4) 0.4658(3) 0.1102(3) 0.0221(8) Uani 1 1 d .
H4 H 0.1468 0.4940 0.1463 0.026 Uiso 1 1 calc R
C5 C 0.2506(4) 0.5212(3) 0.0493(3) 0.0266(9) Uani 1 1 d .
H5 H 0.2322 0.5870 0.0455 0.032 Uiso 1 1 calc R
C6 C 0.3286(4) 0.4792(3) -0.0057(3) 0.0233(9) Uani 1 1 d .
H6 H 0.3609 0.5161 -0.0471 0.028 Uiso 1 1 calc R
C7 C 0.3580(3) 0.3821(3) 0.0011(3) 0.0220(8) Uani 1 1 d .
H7 H 0.4102 0.3539 -0.0358 0.026 Uiso 1 1 calc R
C8 C 0.0027(3) 0.2493(3) 0.1393(2) 0.0158(7) Uani 1 1 d .
C9 C -0.0506(3) 0.1466(3) 0.0926(3) 0.0197(8) Uani 1 1 d .
H9 H -0.0027 0.0949 0.0864 0.024 Uiso 1 1 calc R
C10 C -0.1757(4) 0.1201(3) 0.0547(3) 0.0257(9) Uani 1 1 d .
H10 H -0.2108 0.0508 0.0241 0.031 Uiso 1 1 calc R
C11 C -0.2472(4) 0.1968(3) 0.0626(3) 0.0246(9) Uani 1 1 d .
H11 H -0.3302 0.1793 0.0365 0.030 Uiso 1 1 calc R
C12 C -0.1951(4) 0.2999(3) 0.1094(3) 0.0245(9) Uani 1 1 d .
H12 H -0.2431 0.3515 0.1149 0.029 Uiso 1 1 calc R
C13 C -0.0715(3) 0.3259(3) 0.1480(3) 0.0213(8) Uani 1 1 d .
H13 H -0.0372 0.3949 0.1801 0.026 Uiso 1 1 calc R
C42 C 0.7640(4) 0.1873(3) 0.4078(3) 0.0290(10) Uani 1 1 d .
H42 H 0.8379 0.1721 0.4335 0.035 Uiso 1 1 calc R
C14 C 0.1721(3) 0.3744(3) 0.3006(2) 0.0169(8) Uani 1 1 d .
C15 C 0.0821(4) 0.3601(3) 0.3545(3) 0.0235(9) Uani 1 1 d .
H15 H 0.0112 0.3095 0.3301 0.028 Uiso 1 1 calc R
C16 C 0.0981(5) 0.4214(4) 0.4449(3) 0.0355(12) Uani 1 1 d .
H16 H 0.0371 0.4126 0.4803 0.043 Uiso 1 1 calc R
C17 C 0.2045(5) 0.4956(4) 0.4823(3) 0.0396(12) Uani 1 1 d .
H17 H 0.2157 0.5353 0.5433 0.048 Uiso 1 1 calc R
C18 C 0.2930(4) 0.5104(3) 0.4296(3) 0.0345(11) Uani 1 1 d .
H18 H 0.3643 0.5604 0.4549 0.041 Uiso 1 1 calc R
C19 C 0.2779(4) 0.4516(3) 0.3384(3) 0.0238(9) Uani 1 1 d .
H19 H 0.3378 0.4635 0.3026 0.029 Uiso 1 1 calc R
C20 C 0.3931(3) 0.0429(3) 0.1498(2) 0.0161(8) Uani 1 1 d .
C21 C 0.3818(3) -0.0532(3) 0.1896(3) 0.0180(8) Uani 1 1 d .
C22 C 0.2975(3) -0.0645(3) 0.2489(3) 0.0170(8) Uani 1 1 d .
C23 C 0.2730(3) -0.1586(3) 0.2789(3) 0.0202(8) Uani 1 1 d .
H23 H 0.2147 -0.1675 0.3166 0.024 Uiso 1 1 calc R
C24 C 0.3360(4) -0.2391(3) 0.2525(3) 0.0239(9) Uani 1 1 d .
H24 H 0.3198 -0.3019 0.2725 0.029 Uiso 1 1 calc R
C25 C 0.4228(4) -0.2259(3) 0.1962(3) 0.0234(9) Uani 1 1 d .
H25 H 0.4660 -0.2794 0.1799 0.028 Uiso 1 1 calc R
C26 C 0.4458(3) -0.1335(3) 0.1643(3) 0.0206(8) Uani 1 1 d .
H26 H 0.5037 -0.1252 0.1262 0.025 Uiso 1 1 calc R
C27 C 0.2717(3) 0.0958(3) 0.4053(2) 0.0158(7) Uani 1 1 d .
C28 C 0.2416(4) 0.1914(3) 0.4445(3) 0.0212(8) Uani 1 1 d .
H28 H 0.1950 0.2251 0.4068 0.025 Uiso 1 1 calc R
C29 C 0.2803(4) 0.2370(3) 0.5392(3) 0.0255(9) Uani 1 1 d .
H29 H 0.2592 0.3008 0.5645 0.031 Uiso 1 1 calc R
C30 C 0.3498(4) 0.1880(3) 0.5957(3) 0.0247(9) Uani 1 1 d .
H30 H 0.3770 0.2192 0.6590 0.030 Uiso 1 1 calc R
C40 C 0.6306(4) 0.2151(3) 0.2761(3) 0.0223(8) Uani 1 1 d .
H40 H 0.6151 0.2180 0.2132 0.027 Uiso 1 1 calc R
C31 C 0.3789(4) 0.0922(3) 0.5581(3) 0.0228(8) Uani 1 1 d .
H31 H 0.4245 0.0586 0.5967 0.027 Uiso 1 1 calc R
C32 C 0.3409(3) 0.0455(3) 0.4634(3) 0.0195(8) Uani 1 1 d .
H32 H 0.3612 -0.0188 0.4387 0.023 Uiso 1 1 calc R
C33 C 0.0630(3) -0.0119(3) 0.2586(3) 0.0187(8) Uani 1 1 d .
C43 C 0.6777(4) 0.2082(3) 0.4632(3) 0.0253(9) Uani 1 1 d .
H43 H 0.6937 0.2062 0.5262 0.030 Uiso 1 1 calc R
C34 C 0.0106(4) -0.0728(3) 0.1695(3) 0.0297(10) Uani 1 1 d .
H34 H 0.0592 -0.0839 0.1243 0.036 Uiso 1 1 calc R
C35 C -0.1128(4) -0.1169(4) 0.1476(4) 0.0442(13) Uani 1 1 d .
H35 H -0.1472 -0.1570 0.0878 0.053 Uiso 1 1 calc R
C36 C -0.1847(4) -0.1010(4) 0.2150(5) 0.0541(17) Uani 1 1 d .
H36 H -0.2677 -0.1305 0.2007 0.065 Uiso 1 1 calc R
C37 C -0.1339(4) -0.0419(4) 0.3028(5) 0.0546(17) Uani 1 1 d .
H37 H -0.1830 -0.0315 0.3478 0.066 Uiso 1 1 calc R
C38 C -0.0099(4) 0.0029(3) 0.3258(4) 0.0365(12) Uani 1 1 d .
H38 H 0.0239 0.0424 0.3859 0.044 Uiso 1 1 calc R
C41 C 0.7393(4) 0.1894(3) 0.3141(3) 0.0256(9) Uani 1 1 d .
H41 H 0.7957 0.1734 0.2762 0.031 Uiso 1 1 calc R
C45 C -0.0466(5) 0.6787(4) 0.2454(4) 0.0479(14) Uani 1 1 d .
H45A H -0.1311 0.6478 0.2443 0.057 Uiso 1 1 calc R
H45B H -0.0371 0.7549 0.2644 0.057 Uiso 1 1 calc R
C39 C 0.5454(3) 0.2365(3) 0.3321(3) 0.0162(7) Uani 1 1 d .
C44 C 0.5679(4) 0.2322(3) 0.4256(3) 0.0212(8) Uani 1 1 d .
H44 H 0.5099 0.2452 0.4630 0.025 Uiso 1 1 calc R
N1 N 0.4344(3) 0.2682(2) 0.2921(2) 0.0161(6) Uani 1 1 d .
H1A H 0.4581 0.3250 0.2689 0.019 Uiso 1 1 calc R
H1B H 0.3972 0.2904 0.3400 0.019 Uiso 1 1 calc R
O1 O 0.4198(2) 0.1922(2) 0.02683(18) 0.0216(6) Uani 1 1 d .
O2 O 0.4596(2) 0.0412(2) 0.08784(18) 0.0211(6) Uani 1 1 d .
O3 O -0.3832(3) 0.6042(2) 0.2234(2) 0.0388(8) Uani 1 1 d .
O4 O -0.4303(3) 0.5184(3) 0.3444(2) 0.0405(8) Uani 1 1 d .
O5 O -0.4442(3) 0.4190(2) 0.19240(19) 0.0290(7) Uani 1 1 d .
O6 O -0.2520(3) 0.5021(3) 0.2833(2) 0.0369(8) Uani 1 1 d .
H1 H 0.200(3) 0.084(3) 0.112(2) 0.044(14) Uiso 1 1 d D
H2 H 0.444(5) 0.117(5) 0.055(4) 0.079(19) Uiso 1 1 d .

loop_
_atom_site_aniso_label
_atom_site_aniso_U_11
_atom_site_aniso_U_22
_atom_site_aniso_U_33
_atom_site_aniso_U_23
_atom_site_aniso_U_13
_atom_site_aniso_U_12
Ir1 0.01184(8) 0.01631(8) 0.01342(8) 0.00214(5) 0.00282(5) 0.00275(5)
Cl1 0.0196(5) 0.0214(5) 0.0197(5) 0.0038(4) 0.0034(4) -0.0006(4)
Cl2 0.0612(9) 0.0533(8) 0.0665(10) -0.0154(7) -0.0222(8) 0.0313(7)
Cl3 0.0372(7) 0.0472(7) 0.0805(10) 0.0389(7) 0.0090(7) 0.0088(6)
P1 0.0122(4) 0.0148(4) 0.0146(5) 0.0034(4) 0.0034(4) 0.0021(4)
P2 0.0119(4) 0.0151(4) 0.0157(5) 0.0022(4) 0.0036(4) 0.0031(4)
C1 0.0077(16) 0.026(2) 0.0108(17) 0.0021(15) -0.0010(13) 0.0003(14)
C2 0.0152(18) 0.0201(19) 0.0152(18) 0.0023(15) -0.0003(15) 0.0005(15)
C3 0.0159(18) 0.0171(18) 0.0141(18) 0.0016(14) 0.0003(14) 0.0002(15)
C4 0.024(2) 0.021(2) 0.022(2) 0.0048(16) 0.0058(17) 0.0034(16)
C5 0.032(2) 0.022(2) 0.029(2) 0.0127(17) 0.0049(18) 0.0040(18)
C6 0.021(2) 0.027(2) 0.021(2) 0.0092(17) 0.0042(16) -0.0015(17)
C7 0.018(2) 0.028(2) 0.018(2) 0.0033(16) 0.0031(16) -0.0018(16)
C8 0.0130(18) 0.0227(19) 0.0125(17) 0.0061(15) 0.0032(14) 0.0016(15)
C9 0.0191(19) 0.022(2) 0.0185(19) 0.0022(15) 0.0054(15) 0.0058(16)
C10 0.017(2) 0.029(2) 0.023(2) -0.0071(17) 0.0030(16) -0.0014(17)
C11 0.0150(19) 0.041(2) 0.019(2) 0.0093(18) 0.0020(16) 0.0070(18)
C12 0.023(2) 0.032(2) 0.024(2) 0.0142(18) 0.0068(17) 0.0134(18)
C13 0.019(2) 0.022(2) 0.024(2) 0.0086(16) 0.0044(16) 0.0062(16)
C42 0.025(2) 0.024(2) 0.034(2) 0.0063(18) -0.0108(19) 0.0075(18)
C14 0.023(2) 0.0155(18) 0.0145(18) 0.0033(14) 0.0050(15) 0.0099(15)
C15 0.029(2) 0.025(2) 0.019(2) 0.0062(16) 0.0044(17) 0.0125(18)
C16 0.058(3) 0.043(3) 0.023(2) 0.017(2) 0.019(2) 0.039(3)
C17 0.059(3) 0.040(3) 0.018(2) -0.0055(19) -0.006(2) 0.033(3)
C18 0.038(3) 0.026(2) 0.033(3) -0.0037(19) -0.012(2) 0.018(2)
C19 0.027(2) 0.019(2) 0.023(2) 0.0007(16) -0.0012(17) 0.0091(17)
C20 0.0077(16) 0.0220(19) 0.0153(18) -0.0034(15) 0.0033(14) 0.0011(14)
C21 0.0168(19) 0.0176(18) 0.0156(18) -0.0012(15) -0.0023(15) 0.0027(15)
C22 0.0140(18) 0.0168(18) 0.0168(18) -0.0012(15) -0.0010(15) 0.0018(14)
C23 0.0154(19) 0.0196(19) 0.024(2) 0.0030(16) 0.0013(16) 0.0021(15)
C24 0.030(2) 0.0152(19) 0.026(2) 0.0025(16) -0.0001(18) 0.0090(17)
C25 0.023(2) 0.025(2) 0.019(2) -0.0006(16) -0.0041(16) 0.0119(17)
C26 0.0156(19) 0.028(2) 0.0166(19) -0.0013(16) -0.0009(15) 0.0103(16)
C27 0.0156(18) 0.0177(18) 0.0155(18) 0.0034(14) 0.0078(15) 0.0033(14)
C28 0.030(2) 0.0167(19) 0.020(2) 0.0081(15) 0.0065(17) 0.0079(16)
C29 0.035(2) 0.021(2) 0.023(2) 0.0026(16) 0.0095(18) 0.0119(18)
C30 0.030(2) 0.028(2) 0.016(2) 0.0030(16) 0.0044(17) 0.0084(18)
C40 0.022(2) 0.025(2) 0.019(2) 0.0047(16) 0.0027(16) 0.0039(17)
C31 0.026(2) 0.026(2) 0.021(2) 0.0114(16) 0.0045(17) 0.0098(17)
C32 0.022(2) 0.0177(19) 0.021(2) 0.0049(15) 0.0066(16) 0.0049(16)
C33 0.0121(18) 0.0146(18) 0.032(2) 0.0102(16) 0.0038(16) 0.0028(14)
C43 0.030(2) 0.023(2) 0.021(2) 0.0082(17) -0.0038(17) 0.0014(17)
C34 0.020(2) 0.034(2) 0.034(2) 0.0161(19) -0.0045(18) -0.0026(18)
C35 0.026(3) 0.038(3) 0.061(3) 0.026(2) -0.019(2) -0.008(2)
C36 0.015(2) 0.033(3) 0.116(5) 0.026(3) 0.004(3) 0.004(2)
C37 0.026(3) 0.029(3) 0.110(5) 0.002(3) 0.037(3) 0.001(2)
C38 0.029(2) 0.020(2) 0.061(3) 0.000(2) 0.022(2) 0.0025(18)
C41 0.016(2) 0.028(2) 0.033(2) 0.0044(18) 0.0041(17) 0.0073(17)
C45 0.033(3) 0.039(3) 0.080(4) 0.033(3) 0.009(3) 0.010(2)
C39 0.0138(18) 0.0129(17) 0.0200(19) 0.0043(14) -0.0012(15) 0.0001(14)
C44 0.023(2) 0.0170(19) 0.021(2) 0.0022(15) 0.0033(16) 0.0012(16)
N1 0.0165(16) 0.0161(15) 0.0171(16) 0.0049(12) 0.0048(13) 0.0042(12)
O1 0.0214(14) 0.0295(15) 0.0176(14) 0.0066(12) 0.0091(11) 0.0084(12)
O2 0.0199(14) 0.0271(15) 0.0200(14) 0.0059(12) 0.0086(11) 0.0099(12)
O3 0.058(2) 0.0247(16) 0.0371(19) 0.0095(14) 0.0095(16) 0.0141(15)
O4 0.0371(19) 0.051(2) 0.0279(17) 0.0024(15) 0.0150(14) -0.0082(16)
O5 0.0302(16) 0.0239(15) 0.0261(16) 0.0033(12) -0.0016(13) -0.0065(12)
O6 0.0168(15) 0.048(2) 0.044(2) 0.0145(16) -0.0009(14) 0.0029(14)

loop_
_atom_type_symbol
_atom_type_description
_atom_type_scat_dispersion_real
_atom_type_scat_dispersion_imag
_atom_type_scat_source
C C 0.0033 0.0016 'International Tables Vol C Tables 4.2.6.8 and 6.1.1.4'
H H 0.0000 0.0000 'International Tables Vol C Tables 4.2.6.8 and 6.1.1.4'
N N 0.0061 0.0033 'International Tables Vol C Tables 4.2.6.8 and 6.1.1.4'
O O 0.0106 0.0060 'International Tables Vol C Tables 4.2.6.8 and 6.1.1.4'
P P 0.1023 0.0942 'International Tables Vol C Tables 4.2.6.8 and 6.1.1.4'
Cl Cl 0.1484 0.1585 'International Tables Vol C Tables 4.2.6.8 and 6.1.1.4'
Ir Ir -1.4442 7.9887 'International Tables Vol C Tables 4.2.6.8 and 6.1.1.4'

loop_
_geom_angle_atom_site_label_1
_geom_angle_atom_site_label_2
_geom_angle_atom_site_label_3
_geom_angle
C20 Ir1 C1 90.67(15)
C20 Ir1 N1 96.77(12)
C1 Ir1 N1 90.86(12)
C20 Ir1 P2 82.04(11)
C1 Ir1 P2 171.03(10)
N1 Ir1 P2 95.18(8)
C20 Ir1 P1 170.49(10)
C1 Ir1 P1 82.05(10)
N1 Ir1 P1 89.49(8)
P2 Ir1 P1 104.59(3)
O6 Cl1 O3 109.0(2)
O6 Cl1 O4 109.4(2)
O3 Cl1 O4 111.3(2)
O6 Cl1 O5 109.13(19)
O3 Cl1 O5 109.48(18)
O4 Cl1 O5 108.55(18)
C8 P1 C14 103.69(17)
C8 P1 C3 104.28(17)
C14 P1 C3 104.58(16)
C8 P1 Ir1 121.25(12)
C14 P1 Ir1 119.36(12)
C3 P1 Ir1 101.45(12)
C22 P2 C27 105.56(17)
C22 P2 C33 103.01(16)
C27 P2 C33 106.26(17)
C22 P2 Ir1 102.42(12)
C27 P2 Ir1 119.00(12)
C33 P2 Ir1 118.50(13)
O1 C1 C2 115.4(3)
O1 C1 Ir1 122.8(3)
C2 C1 Ir1 121.7(3)
C7 C2 C3 119.6(3)
C7 C2 C1 122.1(3)
C3 C2 C1 118.1(3)
C4 C3 C2 120.3(3)
C4 C3 P1 124.4(3)
C2 C3 P1 115.2(3)
C3 C4 C5 119.3(4)
C6 C5 C4 120.7(4)
C7 C6 C5 119.8(4)
C6 C7 C2 120.3(4)
C9 C8 C13 118.7(3)
C9 C8 P1 120.8(3)
C13 C8 P1 120.5(3)
C8 C9 C10 120.5(4)
C11 C10 C9 120.1(4)
C10 C11 C12 119.9(4)
C13 C12 C11 120.0(4)
C12 C13 C8 120.8(4)
C41 C42 C43 119.4(4)
C15 C14 C19 119.1(3)
C15 C14 P1 121.6(3)
C19 C14 P1 118.8(3)
C16 C15 C14 120.1(4)
C17 C16 C15 120.3(4)
C18 C17 C16 119.9(4)
C17 C18 C19 120.8(4)
C18 C19 C14 119.8(4)
O2 C20 C21 113.8(3)
O2 C20 Ir1 123.7(3)
C21 C20 Ir1 122.0(2)
C26 C21 C22 120.1(4)
C26 C21 C20 122.0(3)
C22 C21 C20 117.7(3)
C23 C22 C21 119.8(3)
C23 C22 P2 124.9(3)
C21 C22 P2 115.3(3)
C24 C23 C22 119.8(4)
C25 C24 C23 120.1(4)
C24 C25 C26 120.4(4)
C25 C26 C21 119.7(4)
C28 C27 C32 118.9(3)
C28 C27 P2 116.8(3)
C32 C27 P2 124.2(3)
C29 C28 C27 120.9(4)
C30 C29 C28 120.1(4)
C29 C30 C31 119.7(4)
C39 C40 C41 119.7(4)
C30 C31 C32 120.8(4)
C31 C32 C27 119.6(3)
C38 C33 C34 119.1(4)
C38 C33 P2 123.3(3)
C34 C33 P2 117.6(3)
C44 C43 C42 120.8(4)
C35 C34 C33 120.8(4)
C36 C35 C34 119.6(5)
C37 C36 C35 120.1(4)
C36 C37 C38 120.9(5)
C33 C38 C37 119.5(5)
C42 C41 C40 120.4(4)
Cl2 C45 Cl3 111.5(3)
C44 C39 C40 120.4(3)
C44 C39 N1 120.6(3)
C40 C39 N1 119.0(3)
C43 C44 C39 119.3(4)
C39 N1 Ir1 121.7(2)

loop_
_geom_bond_atom_site_label_1
_geom_bond_atom_site_label_2
_geom_bond_distance
Ir1 C20 2.042(3)
Ir1 C1 2.048(4)
Ir1 N1 2.242(3)
Ir1 P2 2.3387(10)
Ir1 P1 2.3622(9)
Cl1 O6 1.433(3)
Cl1 O3 1.436(3)
Cl1 O4 1.437(3)
Cl1 O5 1.448(3)
Cl2 C45 1.764(6)
Cl3 C45 1.764(5)
P1 C8 1.818(4)
P1 C14 1.821(4)
P1 C3 1.820(4)
P2 C22 1.816(4)
P2 C27 1.821(4)
P2 C33 1.823(4)
C1 O1 1.279(4)
C1 C2 1.479(5)
C2 C7 1.388(5)
C2 C3 1.404(5)
C3 C4 1.385(5)
C4 C5 1.394(5)
C5 C6 1.389(6)
C6 C7 1.385(5)
C8 C9 1.386(5)
C8 C13 1.403(5)
C9 C10 1.398(5)
C10 C11 1.384(6)
C11 C12 1.387(6)
C12 C13 1.385(5)
C42 C41 1.378(6)
C42 C43 1.388(6)
C14 C15 1.390(5)
C14 C19 1.401(5)
C15 C16 1.393(6)
C16 C17 1.385(7)
C17 C18 1.367(7)
C18 C19 1.391(6)
C20 O2 1.265(4)
C20 C21 1.488(5)
C21 C26 1.392(5)
C21 C22 1.393(5)
C22 C23 1.393(5)
C23 C24 1.390(5)
C24 C25 1.386(6)
C25 C26 1.385(6)
C27 C28 1.392(5)
C27 C32 1.400(5)
C28 C29 1.387(5)
C29 C30 1.378(6)
C30 C31 1.384(5)
C40 C39 1.384(5)
C40 C41 1.388(5)
C31 C32 1.390(5)
C33 C38 1.384(6)
C33 C34 1.392(6)
C43 C44 1.386(5)
C34 C35 1.383(6)
C35 C36 1.379(8)
C36 C37 1.367(8)
C37 C38 1.391(6)
C39 C44 1.384(5)
C39 N1 1.457(4)
